data_2310062
loop_
_publ_author_name
'Curti, R.'
'Riganti, V.'
'Locchi, S.'

_publ_section_title
;
 The Crystal Structure of Ag Cl O2
;
_journal_name_full 'Acta Crystallographica (1,1948-23,1967)'
_journal_page_first 687
_journal_page_last 691
_journal_volume 10
_journal_year 1957
_chemical_formula_sum 'Ag Cl O2'
_space_group_IT_number 67
_symmetry_space_group_name_Hall '-C 2a 2'
_symmetry_space_group_name_H-M 'C m m a'
_cell_angle_alpha 90
_cell_angle_beta 90
_cell_angle_gamma 90
_cell_formula_units_Z 4
_cell_length_a 6.07
_cell_length_b 6.13
_cell_length_c 6.68
_cell_volume 248.557
_citation_journal_id_ASTM ACCRA9
_cod_data_source_file silver1-2_163.cif
_cod_data_source_block Ag1Cl1O2
_cod_original_cell_volume 248.5568
_cod_original_formula_sum 'Ag1 Cl1 O2'
_cod_database_code 2310062

loop_
_symmetry_equiv_pos_as_xyz
x,y,z
-x+1/2,-y,z
x,-y,-z
-x+1/2,y,-z
-x,-y,-z
x-1/2,y,-z
-x,y,z
x-1/2,-y,z
x+1/2,y+1/2,z
-x+1,-y+1/2,z
x+1/2,-y+1/2,-z
-x+1,y+1/2,-z
-x+1/2,-y+1/2,-z
x,y+1/2,-z
-x+1/2,y+1/2,z
x,-y+1/2,z

loop_
_atom_site_label
_atom_site_type_symbol
_atom_site_fract_x
_atom_site_fract_y
_atom_site_fract_z
_atom_site_occupancy
_atom_site_U_iso_or_equiv
Cl1 Cl+3 0 0.25 0.79 1 0.0
O1 O-2 0.22 0.25 0.66 1 0.0
Ag1 Ag+1 0 0.25 0.12 1 0.0
